data_2211674
loop_
_publ_author_name
'Gao Cao'
'Ai-Xi Hu'

_publ_section_title
;
 2-(2,4-Dichloro-5-fluorophenyl)-4-(2-hydroxyethyl)morpholin-4-ium
 chloride
;
_journal_coeditor_code XU2149
_journal_issue 12
_journal_name_full 'Acta Crystallographica Section E'
_journal_page_first o5377
_journal_page_last o5378
_journal_paper_doi 10.1107/S1600536806045272
_journal_volume 62
_journal_year 2006
_chemical_formula_iupac 'C12 H15 Cl2 F N O2 +, Cl -'
_chemical_formula_moiety 'C12 H15 Cl2 F N O2 +, Cl -'
_chemical_formula_sum 'C12 H15 Cl3 F N O2'
_chemical_formula_weight 330.60
_chemical_name_systematic
;
2-(2,4-dichloro-5-fluorophenyl)-4-(2-hydroxyethyl)morpholin-4-ium chloride
;
_space_group_IT_number 14
_symmetry_cell_setting monoclinic
_symmetry_space_group_name_Hall '-P 2ybc'
_symmetry_space_group_name_H-M 'P 1 21/c 1'
_atom_sites_solution_hydrogens geom
_atom_sites_solution_primary direct
_atom_sites_solution_secondary difmap
_audit_creation_method SHELXL-97
_cell_angle_alpha 90.00
_cell_angle_beta 98.8340(10)
_cell_angle_gamma 90.00
_cell_formula_units_Z 4
_cell_length_a 14.1063(8)
_cell_length_b 7.2927(4)
_cell_length_c 13.8748(8)
_cell_measurement_reflns_used 4650
_cell_measurement_temperature 294(2)
_cell_measurement_theta_max 26.9
_cell_measurement_theta_min 2.9
_cell_volume 1410.41(14)
_computing_cell_refinement 'SAINT-Plus (Bruker, 2003)'
_computing_data_collection 'SMART (Bruker, 2001)'
_computing_data_reduction SAINT-Plus
_computing_molecular_graphics 'SHELXTL (Bruker, 1997)'
_computing_publication_material SHELXTL
_computing_structure_refinement 'SHELXL97 (Sheldrick, 1997)'
_computing_structure_solution 'SHELXS97 (Sheldrick, 1997)'
_diffrn_ambient_temperature 294(2)
_diffrn_measured_fraction_theta_full 0.99
_diffrn_measured_fraction_theta_max 0.99
_diffrn_measurement_device_type 'Bruker SMART 1000 CCD'
_diffrn_measurement_method \w
_diffrn_radiation_monochromator graphite
_diffrn_radiation_source 'fine-focus sealed tube'
_diffrn_radiation_type MoK\a
_diffrn_radiation_wavelength 0.71073
_diffrn_reflns_av_R_equivalents 0.027
_diffrn_reflns_av_sigmaI/netI 0.026
_diffrn_reflns_limit_h_max 17
_diffrn_reflns_limit_h_min -16
_diffrn_reflns_limit_k_max 9
_diffrn_reflns_limit_k_min -9
_diffrn_reflns_limit_l_max 17
_diffrn_reflns_limit_l_min -17
_diffrn_reflns_number 11388
_diffrn_reflns_theta_full 27.1
_diffrn_reflns_theta_max 27.1
_diffrn_reflns_theta_min 2.9
_diffrn_standards_number 0
_exptl_absorpt_coefficient_mu 0.657
_exptl_absorpt_correction_T_max 0.771
_exptl_absorpt_correction_T_min 0.735
_exptl_absorpt_correction_type multi-scan
_exptl_absorpt_process_details '(SADABS; Sheldrick, 1996)'
_exptl_crystal_colour colorless
_exptl_crystal_density_diffrn 1.557
_exptl_crystal_density_method 'not measured'
_exptl_crystal_description block
_exptl_crystal_F_000 680
_exptl_crystal_size_max 0.48
_exptl_crystal_size_mid 0.45
_exptl_crystal_size_min 0.40
_refine_diff_density_max 0.30
_refine_diff_density_min -0.35
_refine_ls_extinction_method none
_refine_ls_goodness_of_fit_ref 1.051
_refine_ls_hydrogen_treatment constr
_refine_ls_matrix_type full
_refine_ls_number_parameters 173
_refine_ls_number_reflns 3064
_refine_ls_number_restraints 0
_refine_ls_restrained_S_all 1.051
_refine_ls_R_factor_all 0.053
_refine_ls_R_factor_gt 0.035
_refine_ls_shift/su_max 0.001
_refine_ls_shift/su_mean 0.000
_refine_ls_structure_factor_coef Fsqd
_refine_ls_weighting_details 'calc w=1/[\s^2^(Fo^2^)+(0.0365P)^2^+0.6923P] where P=(Fo^2^+2Fc^2^)/3'
_refine_ls_weighting_scheme calc
_refine_ls_wR_factor_gt 0.082
_refine_ls_wR_factor_ref 0.091
_reflns_number_gt 2288
_reflns_number_total 3064
_reflns_threshold_expression I>2\s(I)
_cod_data_source_file xu2149.cif
_cod_data_source_block I
_cod_depositor_comments
;
The following automatic conversions were performed:
'_symmetry_cell_setting' value 'Monoclinic' changed to 'monoclinic'
according to '/home/saulius/struct/CIF-dictionaries/cif_core.dic'
dictionary named 'cif_core.dic' version 2.4.1 from 2010-06-29.

Automatic conversion script
Id: cif_fix_enum 1527 2010-12-29 10:47:43Z saulius 

The following automatic conversions were performed:

'_symmetry_cell_setting' value 'Monoclinic' changed to 'monoclinic'
according to /home/saulius/struct/CIF-dictionaries/cif_core.dic
dictionary named 'cif_core.dic' version 2.4.1 from 2010-06-29.

Automatic conversion script
Id: cif_fix_values 1715 2011-07-08 13:25:40Z adriana 
;
_cod_original_sg_symbol_H-M 'P 21/c'
_cod_database_code 2211674
_cod_database_fobs_code 2211674

loop_
_symmetry_equiv_pos_as_xyz
'x, y, z'
'-x, y+1/2, -z+1/2'
'-x, -y, -z'
'x, -y-1/2, z-1/2'

loop_
_atom_site_type_symbol
_atom_site_label
_atom_site_fract_x
_atom_site_fract_y
_atom_site_fract_z
_atom_site_U_iso_or_equiv
_atom_site_adp_type
_atom_site_calc_flag
_atom_site_refinement_flags
_atom_site_occupancy
C C1 0.80231(13) 0.8701(3) 0.58018(14) 0.0351(4) Uani d . 1
H H1 0.7747 0.9207 0.5166 0.042 Uiso calc R 1
C C2 0.74569(14) 0.7015(3) 0.60124(14) 0.0345(4) Uani d . 1
H H2A 0.7472 0.6117 0.5499 0.041 Uiso calc R 1
H H2B 0.7751 0.6469 0.6623 0.041 Uiso calc R 1
C C3 0.64082(14) 0.9030(3) 0.67910(13) 0.0363(4) Uani d . 1
H H3A 0.6646 0.8594 0.7444 0.044 Uiso calc R 1
H H3B 0.5752 0.9437 0.6776 0.044 Uiso calc R 1
C C4 0.70137(14) 1.0603(3) 0.65452(15) 0.0413(5) Uani d . 1
H H4A 0.6748 1.1087 0.5910 0.050 Uiso calc R 1
H H4B 0.7000 1.1572 0.7021 0.050 Uiso calc R 1
C C5 0.58902(14) 0.5839(3) 0.63134(14) 0.0383(5) Uani d . 1
H H5A 0.6202 0.5328 0.6927 0.046 Uiso calc R 1
H H5B 0.5913 0.4921 0.5811 0.046 Uiso calc R 1
C C6 0.48533(15) 0.6240(3) 0.63917(15) 0.0428(5) Uani d . 1
H H6A 0.4530 0.5104 0.6506 0.051 Uiso calc R 1
H H6B 0.4826 0.7041 0.6945 0.051 Uiso calc R 1
C C7 0.90687(14) 0.8267(3) 0.57974(14) 0.0362(4) Uani d . 1
C C8 0.94133(14) 0.7640(3) 0.49689(15) 0.0380(5) Uani d . 1
C C9 1.03812(15) 0.7322(3) 0.49693(16) 0.0430(5) Uani d . 1
H H9 1.0596 0.6915 0.4406 0.052 Uiso calc R 1
C C10 1.10220(14) 0.7610(3) 0.58061(17) 0.0424(5) Uani d . 1
C C11 1.06879(15) 0.8221(3) 0.66266(15) 0.0430(5) Uani d . 1
C C12 0.97307(15) 0.8548(3) 0.66340(15) 0.0425(5) Uani d . 1
H H12 0.9525 0.8960 0.7201 0.051 Uiso calc R 1
Cl Cl1 0.86278(4) 0.72887(9) 0.38958(4) 0.05085(17) Uani d . 1
Cl Cl2 1.22350(4) 0.72822(9) 0.58072(5) 0.05733(18) Uani d . 1
Cl Cl3 0.59218(4) 0.88210(8) 0.39437(3) 0.04703(16) Uani d . 1
F F1 1.13133(9) 0.8565(2) 0.74429(10) 0.0613(4) Uani d . 1
N N1 0.64350(11) 0.7502(2) 0.60754(10) 0.0300(3) Uani d . 1
H H1A 0.6159 0.7915 0.5479 0.036 Uiso calc R 1
O O1 0.79812(10) 1.0050(2) 0.65362(10) 0.0424(4) Uani d . 1
O O2 0.43736(11) 0.7079(2) 0.55396(11) 0.0493(4) Uani d . 1
H H2 0.4319 0.8180 0.5636 0.074 Uiso calc R 1

loop_
_atom_site_aniso_label
_atom_site_aniso_U_11
_atom_site_aniso_U_22
_atom_site_aniso_U_33
_atom_site_aniso_U_12
_atom_site_aniso_U_13
_atom_site_aniso_U_23
C1 0.0325(10) 0.0405(11) 0.0323(9) 0.0035(9) 0.0050(8) -0.0002(8)
C2 0.0334(10) 0.0388(11) 0.0318(9) 0.0060(8) 0.0062(8) -0.0004(8)
C3 0.0332(10) 0.0449(12) 0.0308(9) 0.0038(9) 0.0046(8) -0.0088(8)
C4 0.0371(11) 0.0402(12) 0.0457(11) 0.0044(9) 0.0031(9) -0.0095(9)
C5 0.0418(11) 0.0376(11) 0.0350(10) -0.0039(9) 0.0045(8) 0.0022(9)
C6 0.0408(12) 0.0485(13) 0.0398(11) -0.0100(10) 0.0091(9) 0.0006(9)
C7 0.0335(11) 0.0387(11) 0.0367(10) 0.0011(8) 0.0063(8) 0.0057(8)
C8 0.0355(11) 0.0398(12) 0.0390(10) -0.0019(9) 0.0067(8) 0.0024(9)
C9 0.0400(12) 0.0432(12) 0.0490(12) 0.0007(10) 0.0171(10) 0.0015(10)
C10 0.0298(10) 0.0399(12) 0.0580(13) 0.0011(9) 0.0085(9) 0.0137(10)
C11 0.0355(11) 0.0475(13) 0.0436(11) -0.0003(9) -0.0014(9) 0.0114(10)
C12 0.0390(12) 0.0528(14) 0.0357(10) 0.0036(10) 0.0058(9) 0.0060(9)
Cl1 0.0464(3) 0.0653(4) 0.0403(3) -0.0030(3) 0.0049(2) -0.0074(3)
Cl2 0.0309(3) 0.0645(4) 0.0780(4) 0.0021(3) 0.0128(3) 0.0158(3)
Cl3 0.0558(3) 0.0527(3) 0.0302(2) 0.0041(3) -0.0011(2) 0.0015(2)
F1 0.0425(7) 0.0822(10) 0.0538(8) 0.0026(7) -0.0095(6) 0.0088(7)
N1 0.0294(8) 0.0358(9) 0.0243(7) 0.0025(7) 0.0028(6) -0.0004(6)
O1 0.0318(7) 0.0442(9) 0.0506(8) -0.0007(6) 0.0041(6) -0.0107(7)
O2 0.0447(9) 0.0566(10) 0.0437(8) 0.0010(8) -0.0023(7) -0.0045(7)

loop_
_atom_type_symbol
_atom_type_description
_atom_type_scat_dispersion_real
_atom_type_scat_dispersion_imag
_atom_type_scat_source
C C 0.0033 0.0016 'International Tables Vol C Tables 4.2.6.8 and 6.1.1.4'
H H 0.0000 0.0000 'International Tables Vol C Tables 4.2.6.8 and 6.1.1.4'
N N 0.0061 0.0033 'International Tables Vol C Tables 4.2.6.8 and 6.1.1.4'
O O 0.0106 0.0060 'International Tables Vol C Tables 4.2.6.8 and 6.1.1.4'
F F 0.0171 0.0103 'International Tables Vol C Tables 4.2.6.8 and 6.1.1.4'
Cl Cl 0.1484 0.1585 'International Tables Vol C Tables 4.2.6.8 and 6.1.1.4'

loop_
_geom_angle_atom_site_label_1
_geom_angle_atom_site_label_2
_geom_angle_atom_site_label_3
_geom_angle
O1 C1 C7 107.19(15)
O1 C1 C2 109.92(15)
C7 C1 C2 111.97(16)
O1 C1 H1 109.2
C7 C1 H1 109.2
C2 C1 H1 109.2
N1 C2 C1 110.95(16)
N1 C2 H2A 109.4
C1 C2 H2A 109.4
N1 C2 H2B 109.4
C1 C2 H2B 109.4
H2A C2 H2B 108.0
N1 C3 C4 110.19(15)
N1 C3 H3A 109.6
C4 C3 H3A 109.6
N1 C3 H3B 109.6
C4 C3 H3B 109.6
H3A C3 H3B 108.1
O1 C4 C3 111.41(17)
O1 C4 H4A 109.3
C3 C4 H4A 109.3
O1 C4 H4B 109.3
C3 C4 H4B 109.3
H4A C4 H4B 108.0
N1 C5 C6 113.15(17)
N1 C5 H5A 108.9
C6 C5 H5A 108.9
N1 C5 H5B 108.9
C6 C5 H5B 108.9
H5A C5 H5B 107.8
O2 C6 C5 111.66(16)
O2 C6 H6A 109.3
C5 C6 H6A 109.3
O2 C6 H6B 109.3
C5 C6 H6B 109.3
H6A C6 H6B 107.9
C12 C7 C8 117.61(18)
C12 C7 C1 119.86(18)
C8 C7 C1 122.51(17)
C9 C8 C7 121.59(19)
C9 C8 Cl1 118.42(16)
C7 C8 Cl1 119.98(15)
C10 C9 C8 119.70(19)
C10 C9 H9 120.2
C8 C9 H9 120.2
C11 C10 C9 119.07(19)
C11 C10 Cl2 120.72(17)
C9 C10 Cl2 120.17(17)
F1 C11 C10 119.59(19)
F1 C11 C12 118.6(2)
C10 C11 C12 121.76(19)
C11 C12 C7 120.3(2)
C11 C12 H12 119.9
C7 C12 H12 119.9
C3 N1 C5 112.96(14)
C3 N1 C2 109.72(14)
C5 N1 C2 110.51(15)
C3 N1 H1A 107.8
C5 N1 H1A 107.8
C2 N1 H1A 107.8
C1 O1 C4 110.30(14)
C6 O2 H2 109.5

loop_
_geom_bond_atom_site_label_1
_geom_bond_atom_site_label_2
_geom_bond_distance
C1 O1 1.424(2)
C1 C7 1.509(3)
C1 C2 1.519(3)
C1 H1 0.9800
C2 N1 1.500(2)
C2 H2A 0.9700
C2 H2B 0.9700
C3 N1 1.496(2)
C3 C4 1.501(3)
C3 H3A 0.9700
C3 H3B 0.9700
C4 O1 1.425(2)
C4 H4A 0.9700
C4 H4B 0.9700
C5 N1 1.500(2)
C5 C6 1.512(3)
C5 H5A 0.9700
C5 H5B 0.9700
C6 O2 1.409(2)
C6 H6A 0.9700
C6 H6B 0.9700
C7 C12 1.389(3)
C7 C8 1.392(3)
C8 C9 1.385(3)
C8 Cl1 1.733(2)
C9 C10 1.374(3)
C9 H9 0.9300
C10 C11 1.372(3)
C10 Cl2 1.728(2)
C11 F1 1.348(2)
C11 C12 1.373(3)
C12 H12 0.9300
N1 H1A 0.9100
O2 H2 0.8200

loop_
_geom_hbond_atom_site_label_D
_geom_hbond_atom_site_label_H
_geom_hbond_atom_site_label_A
_geom_hbond_site_symmetry_A
_geom_hbond_distance_DH
_geom_hbond_distance_HA
_geom_hbond_distance_DA
_geom_hbond_angle_DHA
N1 H1A Cl3 . 0.91 2.21 3.0886(15) 163
O2 H2 Cl3 3_676 0.82 2.30 3.1178(18) 173

loop_
_geom_torsion_atom_site_label_1
_geom_torsion_atom_site_label_2
_geom_torsion_atom_site_label_3
_geom_torsion_atom_site_label_4
_geom_torsion
O1 C1 C2 N1 57.40(19)
C7 C1 C2 N1 176.42(15)
N1 C3 C4 O1 -57.9(2)
N1 C5 C6 O2 55.4(2)
O1 C1 C7 C12 25.0(3)
C2 C1 C7 C12 -95.6(2)
O1 C1 C7 C8 -152.87(19)
C2 C1 C7 C8 86.5(2)
C12 C7 C8 C9 -0.7(3)
C1 C7 C8 C9 177.28(19)
C12 C7 C8 Cl1 -179.16(16)
C1 C7 C8 Cl1 -1.2(3)
C7 C8 C9 C10 0.7(3)
Cl1 C8 C9 C10 179.21(16)
C8 C9 C10 C11 -0.4(3)
C8 C9 C10 Cl2 -178.16(17)
C9 C10 C11 F1 -177.89(19)
Cl2 C10 C11 F1 -0.1(3)
C9 C10 C11 C12 0.1(3)
Cl2 C10 C11 C12 177.86(18)
F1 C11 C12 C7 177.92(19)
C10 C11 C12 C7 -0.1(3)
C8 C7 C12 C11 0.4(3)
C1 C7 C12 C11 -177.64(19)
C4 C3 N1 C5 176.60(15)
C4 C3 N1 C2 52.8(2)
C6 C5 N1 C3 56.4(2)
C6 C5 N1 C2 179.75(15)
C1 C2 N1 C3 -53.09(19)
C1 C2 N1 C5 -178.29(15)
C7 C1 O1 C4 176.77(16)
C2 C1 O1 C4 -61.3(2)
C3 C4 O1 C1 62.4(2)
